data_1562319
loop_
_publ_author_name
'Rana, Abhinandan'
'Kumar Jana, Swapan'
'Pal, Tanusri'
'Puschmann, Horst'
'Zangrando, Ennio'
'Dalai, Sudipta'

_publ_section_title
;
 Electrical conductivity and luminescence properties of two silver(I)
 coordination polymers with heterocyclic nitrogen ligands
;
_journal_name_full 'Journal of Solid State Chemistry'
_journal_page_first 49
_journal_page_last 55
_journal_paper_doi 10.1016/j.jssc.2014.04.026
_journal_volume 216
_journal_year 2014
_chemical_formula_moiety '(C29 H24 Ag8 N2 O28), 3(H2 O)'
_chemical_formula_sum 'C29 H34 Ag8 N2 O31'
_chemical_formula_weight 1769.54
_space_group_crystal_system triclinic
_space_group_IT_number 2
_space_group_name_Hall '-P 1'
_space_group_name_H-M_alt 'P -1'
_cell_angle_alpha 96.4983(19)
_cell_angle_beta 96.444(2)
_cell_angle_gamma 110.913(2)
_cell_formula_units_Z 1
_cell_length_a 7.9407(2)
_cell_length_b 10.2061(2)
_cell_length_c 13.7769(3)
_cell_measurement_reflns_used 18215
_cell_measurement_temperature 120.0
_cell_measurement_theta_max 29.1683
_cell_measurement_theta_min 2.7783
_cell_volume 1022.17(4)
_computing_cell_refinement
;
CrysAlisPro, Oxford Diffraction Ltd.,
Version 1.171.34.38 (release 10-08-2010 CrysAlis171 .NET)
(compiled Aug 10 2010,17:59:35)
;
_computing_data_collection
;
CrysAlisPro, Oxford Diffraction Ltd.,
Version 1.171.34.38 (release 10-08-2010 CrysAlis171 .NET)
(compiled Aug 10 2010,17:59:35)
;
_computing_data_reduction
;
CrysAlisPro, Oxford Diffraction Ltd.,
Version 1.171.34.38 (release 10-08-2010 CrysAlis171 .NET)
(compiled Aug 10 2010,17:59:35)
;
_computing_molecular_graphics
;
O. V. Dolomanov, L. J. Bourhis, R. J. Gildea, J. A. K. Howard and H. Puschmann,
OLEX2: a complete structure solution, refinement and analysis program.
J. Appl. Cryst. (2009). 42, 339-341.
;
_computing_publication_material
;
O. V. Dolomanov, L. J. Bourhis, R. J. Gildea, J. A. K. Howard and H. Puschmann,
OLEX2: a complete structure solution, refinement and analysis program.
J. Appl. Cryst. (2009). 42, 339-341.
;
_computing_structure_refinement
'olex2.refine (L.J. Bourhis, O.V. Dolomanov, R.J. Gildea, J.A.K. Howard, H. Puschmann, in preparation, 2011)'
_computing_structure_solution
'olex2.solve (L.J. Bourhis, O.V. Dolomanov, R.J. Gildea, J.A.K. Howard, H. Puschmann, in preparation, 2011)'
_diffrn_ambient_temperature 120.0
_diffrn_detector_area_resol_mean 16.1511
_diffrn_measured_fraction_theta_full 0.999254
_diffrn_measurement_details
;
#__ type_ start__ end____ width___ exp.time_
  1 omega   -2.00   24.00   1.0000    8.1000
omega____ theta____ kappa____ phi______ frames
    -      -17.9366  -15.0000   18.0000 26

#__ type_ start__ end____ width___ exp.time_
  2 omega  -88.00    9.00   1.0000    8.1000
omega____ theta____ kappa____ phi______ frames
    -      -17.9366  -77.0000  -30.0000 97

#__ type_ start__ end____ width___ exp.time_
  3 omega  -46.00   45.00   1.0000    8.1000
omega____ theta____ kappa____ phi______ frames
    -      -17.9366   77.0000   90.0000 91

#__ type_ start__ end____ width___ exp.time_
  4 omega  -46.00   14.00   1.0000    8.1000
omega____ theta____ kappa____ phi______ frames
    -      -17.9366   77.0000 -120.0000 60

#__ type_ start__ end____ width___ exp.time_
  5 omega  -84.00  -39.00   1.0000    8.1000
omega____ theta____ kappa____ phi______ frames
    -      -17.9366  -15.0000   18.0000 45

#__ type_ start__ end____ width___ exp.time_
  6 omega   -8.00   19.00   1.0000    8.1000
omega____ theta____ kappa____ phi______ frames
    -       18.5616   77.0000 -150.0000 27

#__ type_ start__ end____ width___ exp.time_
  7 omega  -52.00   -7.00   1.0000    8.1000
omega____ theta____ kappa____ phi______ frames
    -       18.5616  -38.0000 -180.0000 45

#__ type_ start__ end____ width___ exp.time_
  8 omega  -94.00  -32.00   1.0000    8.1000
omega____ theta____ kappa____ phi______ frames
    -      -17.9366  179.0000 -120.0000 62

#__ type_ start__ end____ width___ exp.time_
  9 omega  -90.00    8.00   1.0000    8.1000
omega____ theta____ kappa____ phi______ frames
    -      -17.9366  -38.0000 -180.0000 98

#__ type_ start__ end____ width___ exp.time_
 10 omega  -88.00   12.00   1.0000    8.1000
omega____ theta____ kappa____ phi______ frames
    -      -17.9366  -77.0000  150.0000 100

#__ type_ start__ end____ width___ exp.time_
 11 omega  -94.00  -32.00   1.0000    8.1000
omega____ theta____ kappa____ phi______ frames
    -      -17.9366  179.0000   60.0000 62

#__ type_ start__ end____ width___ exp.time_
 12 omega  -88.00   12.00   1.0000    8.1000
omega____ theta____ kappa____ phi______ frames
    -      -17.9366  -77.0000   30.0000 100

#__ type_ start__ end____ width___ exp.time_
 13 omega  -54.00   28.00   1.0000    8.1000
omega____ theta____ kappa____ phi______ frames
    -       18.5616  -38.0000 -120.0000 82

#__ type_ start__ end____ width___ exp.time_
 14 omega  -48.00   52.00   1.0000    8.1000
omega____ theta____ kappa____ phi______ frames
    -      -17.9366   77.0000  -60.0000 100

#__ type_ start__ end____ width___ exp.time_
 15 omega  -94.00  -32.00   1.0000    8.1000
omega____ theta____ kappa____ phi______ frames
    -      -17.9366  179.0000    0.0000 62

#__ type_ start__ end____ width___ exp.time_
 16 omega  -88.00   12.00   1.0000    8.1000
omega____ theta____ kappa____ phi______ frames
    -      -17.9366  -77.0000  -90.0000 100

#__ type_ start__ end____ width___ exp.time_
 17 omega  -52.00   49.00   1.0000    8.1000
omega____ theta____ kappa____ phi______ frames
    -       18.5616  -77.0000 -120.0000 101

#__ type_ start__ end____ width___ exp.time_
 18 omega  -52.00   49.00   1.0000    8.1000
omega____ theta____ kappa____ phi______ frames
    -       18.5616  -77.0000 -180.0000 101

#__ type_ start__ end____ width___ exp.time_
 19 omega  -52.00   49.00   1.0000    8.1000
omega____ theta____ kappa____ phi______ frames
    -       18.5616  -77.0000   30.0000 101

#__ type_ start__ end____ width___ exp.time_
 20 omega  -52.00   49.00   1.0000    8.1000
omega____ theta____ kappa____ phi______ frames
    -       18.5616  -77.0000  -60.0000 101

#__ type_ start__ end____ width___ exp.time_
 21 omega  -54.00   40.00   1.0000    8.1000
omega____ theta____ kappa____ phi______ frames
    -       18.5616    0.0000 -180.0000 94

#__ type_ start__ end____ width___ exp.time_
 22 omega  -52.00   49.00   1.0000    8.1000
omega____ theta____ kappa____ phi______ frames
    -       18.5616  -77.0000   90.0000 101
;
_diffrn_measurement_device_type 'Xcalibur, Sapphire3, Gemini ultra'
_diffrn_measurement_method '\w scans'
_diffrn_orient_matrix_UB_11 0.0816101000
_diffrn_orient_matrix_UB_12 -0.0128551000
_diffrn_orient_matrix_UB_13 -0.0025261000
_diffrn_orient_matrix_UB_21 0.0436262000
_diffrn_orient_matrix_UB_22 0.0696932000
_diffrn_orient_matrix_UB_23 -0.0101671000
_diffrn_orient_matrix_UB_31 0.0288894000
_diffrn_orient_matrix_UB_32 0.0258418000
_diffrn_orient_matrix_UB_33 0.0514776000
_diffrn_radiation_monochromator graphite
_diffrn_radiation_type 'Mo K\a'
_diffrn_radiation_wavelength 0.7107
_diffrn_reflns_av_R_equivalents 0.0448
_diffrn_reflns_av_unetI/netI 0.0300
_diffrn_reflns_limit_h_max 10
_diffrn_reflns_limit_h_min -10
_diffrn_reflns_limit_k_max 13
_diffrn_reflns_limit_k_min -14
_diffrn_reflns_limit_l_max 18
_diffrn_reflns_limit_l_min -18
_diffrn_reflns_number 36280
_diffrn_reflns_theta_full 26.00
_diffrn_reflns_theta_max 29.23
_diffrn_reflns_theta_min 2.78
_diffrn_source 'Enhance (Mo) X-ray Source'
_exptl_absorpt_coefficient_mu 3.862
_exptl_absorpt_correction_T_max 1.00000
_exptl_absorpt_correction_T_min 0.76458
_exptl_absorpt_correction_type multi-scan
_exptl_absorpt_process_details
;
CrysAlisPro, Oxford Diffraction Ltd.,
Version 1.171.34.38 (release 10-08-2010 CrysAlis171 .NET)
(compiled Aug 10 2010,17:59:35)
Empirical absorption correction using spherical harmonics,
 implemented in SCALE3 ABSPACK scaling algorithm.
;
_exptl_crystal_colour 'clear colourless'
_exptl_crystal_colour_lustre clear
_exptl_crystal_colour_primary colourless
_exptl_crystal_density_diffrn 2.875
_exptl_crystal_description 'rect. Prism'
_exptl_crystal_F_000 846.0
_exptl_crystal_size_max 0.1865
_exptl_crystal_size_mid 0.1024
_exptl_crystal_size_min 0.05
_refine_diff_density_max 1.247304
_refine_diff_density_min -1.012034
_refine_diff_density_rms 0.214871
_refine_ls_d_res_high 0.727671
_refine_ls_d_res_low 7.316629
_refine_ls_goodness_of_fit_ref 1.051453
_refine_ls_hydrogen_treatment mixed
_refine_ls_matrix_type full
_refine_ls_number_constraints 33
_refine_ls_number_parameters 343
_refine_ls_number_reflns 5152
_refine_ls_number_restraints 17
_refine_ls_restrained_S_all 1.049599
_refine_ls_R_factor_all 0.033823
_refine_ls_R_factor_gt 0.024750
_refine_ls_shift/su_max 0.0013
_refine_ls_shift/su_mean 0.0000
_refine_ls_structure_factor_coef Fsqd
_refine_ls_weighting_details 'w=1/[\s^2^(Fo^2^)+(0.0175P)^2^+2.0117P] where P=(Fo^2^+2Fc^2^)/3'
_refine_ls_weighting_scheme calc
_refine_ls_wR_factor_ref 0.051347
_reflns_Friedel_coverage 0.0
_reflns_limit_h_max 10
_reflns_limit_h_min -10
_reflns_limit_k_max 13
_reflns_limit_k_min -14
_reflns_limit_l_max 18
_reflns_limit_l_min 0
_reflns_number_gt 4471
_reflns_number_total 5152
_reflns_threshold_expression I>2u(I)
_cod_data_source_file JSSC-2014-216-49.cif
_cod_data_source_block 2
_cod_original_cell_volume 1022.17(5)
_cod_database_code 1562319
_reflns_odcompleteness_completeness 99.76
_reflns_odcompleteness_iscentric 0
_reflns_odcompleteness_theta 26.32

loop_
_space_group_symop_id
_space_group_symop_operation_xyz
1 x,y,z
2 -x,-y,-z

loop_
_atom_site_label
_atom_site_type_symbol
_atom_site_fract_x
_atom_site_fract_y
_atom_site_fract_z
_atom_site_U_iso_or_equiv
_atom_site_adp_type
_atom_site_occupancy
Ag1 Ag 0.32386(3) -0.20180(2) -0.220060(19) 0.01392(7) Uani 1.000000
Ag2 Ag 0.03528(3) 0.75244(2) -0.106891(17) 0.01329(7) Uani 1.000000
Ag3 Ag -0.21174(3) -0.11072(3) -0.045746(18) 0.01759(7) Uani 1.000000
Ag4 Ag -0.59764(3) -0.15075(2) -0.485111(18) 0.01355(7) Uani 1.000000
O1W O 0.6301(3) 0.6426(3) -0.1615(2) 0.0279(6) Uani 1.000000
H1Wa H 0.5148(15) 0.617(5) -0.173(3) 0.048(3) Uiso 1.000000
H1Wb H 0.678(5) 0.673(5) -0.211(2) 0.048(3) Uiso 1.000000
O2w O -0.4809(4) -0.1230(3) 0.0384(2) 0.0361(7) Uani 1.000000
H2wa H -0.566(4) -0.100(5) 0.013(2) 0.048(3) Uiso 1.000000
H2wb H -0.465(5) -0.104(5) 0.1007(7) 0.048(3) Uiso 1.000000
C1 C 0.1270(4) 0.1360(3) -0.3618(2) 0.0080(6) Uani 1.000000
H1 H 0.0600(4) 0.1548(3) -0.4212(2) 0.0096(7) Uiso 1.000000
C2 C 0.2074(4) 0.2830(3) -0.2923(2) 0.0091(6) Uani 1.000000
H2 H 0.2718(4) 0.3526(3) -0.3342(2) 0.0110(7) Uiso 1.000000
C3 C 0.0497(4) 0.3250(3) -0.2666(2) 0.0086(6) Uani 1.000000
H3 H -0.0187(4) 0.3226(3) -0.3327(2) 0.0104(7) Uiso 1.000000
C4 C -0.0934(4) 0.2151(3) -0.2195(2) 0.0079(6) Uani 1.000000
H4 H -0.1973(4) 0.2482(3) -0.2168(2) 0.0095(7) Uiso 1.000000
C5 C -0.1684(4) 0.0739(3) -0.2921(2) 0.0082(6) Uani 1.000000
H5 H -0.2229(4) 0.0969(3) -0.3538(2) 0.0099(7) Uiso 1.000000
C6 C -0.0225(4) 0.0189(3) -0.3253(2) 0.0073(5) Uani 1.000000
H6 H -0.0871(4) -0.0540(3) -0.3856(2) 0.0088(7) Uiso 1.000000
N1 N -0.8466(4) -0.3760(3) -0.4954(2) 0.0160(6) Uani 1.000000
C7 C -0.8576(5) -0.5021(3) -0.5447(2) 0.0177(7) Uani 1.000000
H7 H -0.762117 -0.507360 -0.576283 0.0212 Uiso 0.500000
C8 C -0.9879(5) -0.3762(3) -0.4520(2) 0.0170(7) Uani 1.000000
H8 H -0.9832(5) -0.2890(3) -0.4169(2) 0.0204(8) Uiso 1.000000
C9 C -0.7069(11) -0.5080(8) -0.5944(6) 0.0319(17) Uani 0.500000
H9a H -0.721(4) -0.482(6) -0.6602(17) 0.048(3) Uiso 0.500000
H9b H -0.5909(12) -0.441(4) -0.555(2) 0.048(3) Uiso 0.500000
H9c H -0.707(5) -0.6047(17) -0.601(4) 0.048(3) Uiso 0.500000
C11 C 0.2633(4) 0.0808(3) -0.4046(2) 0.0099(6) Uani 1.000000
O11 O 0.2016(3) -0.0416(2) -0.45348(15) 0.0112(4) Uani 1.000000
O12 O 0.4298(3) 0.1659(2) -0.39378(17) 0.0164(5) Uani 1.000000
C21 C 0.3475(4) 0.3063(3) -0.2009(2) 0.0112(6) Uani 1.000000
O21 O 0.4963(3) 0.2810(3) -0.21429(17) 0.0189(5) Uani 1.000000
H21 H 0.485(2) 0.243(4) -0.2733(8) 0.0284(8) Uiso 1.000000
O22 O 0.3362(3) 0.3587(2) -0.11942(16) 0.0153(5) Uani 1.000000
C31 C 0.1117(4) 0.4805(3) -0.2168(2) 0.0110(6) Uani 1.000000
O31 O 0.2553(3) 0.5664(2) -0.24026(19) 0.0193(5) Uani 1.000000
O32 O 0.0134(3) 0.5146(2) -0.16263(18) 0.0186(5) Uani 1.000000
C41 C -0.0313(4) 0.2000(3) -0.1134(2) 0.0111(6) Uani 1.000000
O41 O -0.0599(3) 0.2804(2) -0.04554(16) 0.0193(5) Uani 1.000000
O42 O 0.0390(3) 0.1110(2) -0.09936(15) 0.0130(4) Uani 1.000000
C51 C -0.3293(4) -0.0411(3) -0.2617(2) 0.0111(6) Uani 1.000000
O51 O -0.3591(3) -0.0265(2) -0.17375(16) 0.0127(4) Uani 1.000000
O52 O -0.4308(3) -0.1429(2) -0.32813(16) 0.0147(5) Uani 1.000000
C61 C 0.0516(4) -0.0593(3) -0.2543(2) 0.0089(6) Uani 1.000000
O61 O -0.0674(3) -0.1669(2) -0.23064(16) 0.0118(4) Uani 1.000000
O62 O 0.2209(3) -0.0226(2) -0.23071(15) 0.0107(4) Uani 1.000000
O3w O 0.2711(4) 0.5497(3) 0.0372(2) 0.0317(6) Uani 1.000000
H3wa H 0.204(5) 0.588(5) 0.064(3) 0.048(3) Uiso 1.000000
H3wb H 0.317(6) 0.511(5) 0.079(2) 0.048(3) Uiso 1.000000
O4WA O -0.563(3) -0.599(2) -0.6573(13) 0.073(4) Uiso 0.250000
O4WB O -0.521(3) -0.5753(19) -0.6099(13) 0.073(4) Uiso 0.250000

loop_
_atom_site_aniso_label
_atom_site_aniso_U_11
_atom_site_aniso_U_22
_atom_site_aniso_U_33
_atom_site_aniso_U_12
_atom_site_aniso_U_13
_atom_site_aniso_U_23
Ag1 0.01012(12) 0.00772(11) 0.02574(14) 0.00351(9) 0.00764(10) 0.00484(9)
Ag2 0.01663(12) 0.01468(12) 0.01171(12) 0.00752(10) 0.00532(9) 0.00617(9)
Ag3 0.01726(13) 0.02186(13) 0.01631(13) 0.01100(10) -0.00026(10) 0.00440(10)
Ag4 0.01153(12) 0.01331(12) 0.01537(13) 0.00397(9) 0.00601(9) -0.00085(9)
O1W 0.0124(12) 0.0218(13) 0.0469(18) 0.0041(11) 0.0008(12) 0.0067(12)
O2w 0.0361(17) 0.0447(18) 0.0464(18) 0.0282(15) 0.0236(15) 0.0222(16)
C1 0.0084(13) 0.0068(13) 0.0084(14) 0.0027(11) 0.0019(11) 0.0003(11)
C2 0.0081(14) 0.0075(13) 0.0116(15) 0.0020(11) 0.0047(11) 0.0007(11)
C3 0.0090(14) 0.0068(13) 0.0103(14) 0.0033(11) 0.0012(11) 0.0017(11)
C4 0.0080(13) 0.0082(13) 0.0096(14) 0.0045(11) 0.0043(11) 0.0016(11)
C5 0.0071(13) 0.0094(14) 0.0096(14) 0.0039(11) 0.0030(11) 0.0028(11)
C6 0.0072(13) 0.0071(13) 0.0067(14) 0.0025(11) -0.0001(11) -0.0010(11)
N1 0.0154(13) 0.0132(13) 0.0173(14) 0.0033(11) 0.0023(11) 0.0016(11)
C7 0.0188(17) 0.0131(15) 0.0189(17) 0.0034(13) 0.0041(14) 0.0006(13)
C8 0.0232(17) 0.0127(15) 0.0135(16) 0.0049(13) 0.0047(14) 0.0002(12)
C9 0.027(4) 0.016(4) 0.046(5) 0.000(3) 0.012(4) 0.001(3)
C11 0.0127(14) 0.0114(14) 0.0063(14) 0.0050(12) 0.0025(11) 0.0022(11)
O11 0.0107(10) 0.0105(10) 0.0120(11) 0.0045(8) 0.0022(9) -0.0015(8)
O12 0.0087(10) 0.0167(11) 0.0186(12) -0.0007(9) 0.0077(9) -0.0050(9)
C21 0.0070(14) 0.0073(13) 0.0186(16) 0.0024(11) 0.0028(12) 0.0002(12)
O21 0.0104(11) 0.0255(13) 0.0185(12) 0.0102(10) -0.0022(9) -0.0127(10)
O22 0.0116(11) 0.0184(12) 0.0142(11) 0.0057(9) 0.0007(9) -0.0030(9)
C31 0.0121(14) 0.0089(14) 0.0119(15) 0.0049(12) -0.0014(12) 0.0018(12)
O31 0.0148(11) 0.0081(10) 0.0358(14) 0.0038(9) 0.0095(10) 0.0030(10)
O32 0.0240(13) 0.0111(11) 0.0241(13) 0.0076(10) 0.0143(10) 0.0023(9)
C41 0.0125(14) 0.0074(14) 0.0110(15) 0.0008(12) 0.0027(12) 0.0014(11)
O41 0.0398(15) 0.0186(12) 0.0086(11) 0.0203(11) 0.0080(10) 0.0026(9)
O42 0.0176(11) 0.0146(11) 0.0094(11) 0.0095(9) 0.0017(9) 0.0008(9)
C51 0.0088(14) 0.0117(14) 0.0155(16) 0.0072(12) 0.0006(12) 0.0037(12)
O51 0.0118(11) 0.0135(11) 0.0131(11) 0.0039(9) 0.0058(9) 0.0022(9)
O52 0.0096(10) 0.0139(11) 0.0143(11) -0.0012(9) -0.0011(9) -0.0005(9)
C61 0.0134(14) 0.0095(14) 0.0053(14) 0.0061(12) 0.0032(11) -0.0012(11)
O61 0.0120(10) 0.0094(10) 0.0133(11) 0.0021(8) 0.0028(9) 0.0049(8)
O62 0.0105(10) 0.0102(10) 0.0124(11) 0.0053(8) 0.0006(8) 0.0016(8)
O3w 0.0263(15) 0.0372(17) 0.0317(16) 0.0133(13) 0.0020(12) 0.0034(13)

loop_
_atom_type_symbol
_atom_type_scat_dispersion_real
_atom_type_scat_dispersion_imag
_atom_type_scat_source
H 0.00000 0.00000 'International Tables Volume C Table 6.1.1.4 (pp. 500-502)'
C 0.00347 0.00161 'International Tables Volume C Table 6.1.1.4 (pp. 500-502)'
Ag -0.87744 1.09825 'International Tables Volume C Table 6.1.1.4 (pp. 500-502)'
O 0.01158 0.00611 'International Tables Volume C Table 6.1.1.4 (pp. 500-502)'
N 0.00653 0.00323 'International Tables Volume C Table 6.1.1.4 (pp. 500-502)'

loop_
_exptl_crystal_face_index_h
_exptl_crystal_face_index_k
_exptl_crystal_face_index_l
_exptl_crystal_face_perp_dist
_exptl_oxdiff_crystal_face_indexfrac_h
_exptl_oxdiff_crystal_face_indexfrac_k
_exptl_oxdiff_crystal_face_indexfrac_l
_exptl_oxdiff_crystal_face_x
_exptl_oxdiff_crystal_face_y
_exptl_oxdiff_crystal_face_z
1 0 0 0.0250 1.0000 -0.0000 0.0000 0.0816 0.0436 0.0288
-1 0 0 0.0250 -1.0000 0.0000 -0.0000 -0.0816 -0.0436 -0.0288
1 0 -1 0.0377 1.0000 -0.0000 -1.0000 0.0841 0.0538 -0.0227
-1 0 1 0.0377 -1.0000 0.0000 1.0000 -0.0841 -0.0538 0.0227
0 -1 0 0.0720 0.0000 -1.0000 -0.0000 0.0128 -0.0697 -0.0259
0 1 0 0.0720 -0.0000 1.0000 0.0000 -0.0128 0.0697 0.0259
-1 0 -1 0.0414 -1.0000 0.0000 -1.0000 -0.0791 -0.0334 -0.0802
1 0 1 0.0414 1.0000 -0.0000 1.0000 0.0791 0.0334 0.0802
0 0 -2 0.0482 0.0000 0.0000 -2.0000 0.0049 0.0203 -0.1029
0 0 2 0.0482 -0.0000 -0.0000 2.0000 -0.0049 -0.0203 0.1029

loop_
_geom_angle_atom_site_label_1
_geom_angle_atom_site_label_2
_geom_angle_atom_site_label_3
_geom_angle
_geom_angle_site_symmetry_1
_geom_angle_site_symmetry_3
O51 Ag1 Ag2 127.51(5) 1_655 1_545
O31 Ag1 Ag2 87.08(6) 1_545 1_545
O31 Ag1 O51 122.91(8) 1_545 1_655
O52 Ag1 Ag2 174.12(5) 1_655 1_545
O52 Ag1 O51 52.72(7) 1_655 1_655
O52 Ag1 O31 97.39(8) 1_655 1_545
O62 Ag1 Ag2 72.63(5) . 1_545
O62 Ag1 O51 90.04(7) . 1_655
O62 Ag1 O31 146.95(8) . 1_545
O62 Ag1 O52 101.66(7) . 1_655
O41 Ag2 Ag1 123.72(7) 2_565 1_565
O32 Ag2 Ag1 77.67(5) . 1_565
O32 Ag2 O41 90.87(8) . 2_565
O61 Ag2 Ag1 79.13(5) 1_565 1_565
O61 Ag2 O41 153.27(8) 1_565 2_565
O61 Ag2 O32 109.04(8) 1_565 .
O42 Ag3 O51 160.46(7) 2 .
O2w Ag3 O51 84.84(8) . .
O2w Ag3 O42 92.23(9) . 2
N1 Ag4 O52 99.01(8) . .
O11 Ag4 O52 106.05(8) 1_455 .
O11 Ag4 N1 87.84(8) 1_455 .
O12 Ag4 O52 109.88(8) 2_554 .
O12 Ag4 N1 109.61(8) 2_554 .
O12 Ag4 O11 136.42(8) 2_554 1_455
O11 C11 C1 117.4(3) . .
O12 C11 C1 118.1(3) . .
O12 C11 O11 124.3(3) . .
C41 O41 Ag2 121.52(19) . 2_565
H1Wb O1W H1Wa 111(2) . .
C21 O21 H21 109.5 . .
Ag3 O51 Ag1 106.39(8) . 1_455
C51 O51 Ag1 92.21(18) . 1_455
C51 O51 Ag3 121.09(19) . .
C31 O32 Ag2 125.92(19) . .
C31 O31 Ag1 122.8(2) . 1_565
Ag4 O52 Ag1 102.62(8) . 1_455
C51 O52 Ag1 89.69(17) . 1_455
C51 O52 Ag4 132.33(19) . .
H1 C1 C11 103.44(15) . .
C6 C1 C11 111.8(2) . .
C6 C1 H1 103.44(15) . .
C2 C1 C11 117.0(2) . .
C2 C1 H1 103.44(15) . .
C2 C1 C6 115.5(2) . .
C3 C4 H4 106.32(15) . .
C41 C4 H4 106.32(16) . .
C41 C4 C3 116.1(2) . .
C5 C4 H4 106.32(15) . .
C5 C4 C3 107.6(2) . .
C5 C4 C41 113.5(2) . .
H3wb O3w H3wa 110(2) . .
O31 C31 O32 125.1(3) . .
C3 C31 O32 118.7(3) . .
C3 C31 O31 116.0(3) . .
H6 C6 C1 104.93(15) . .
C5 C6 C1 110.6(2) . .
C5 C6 H6 104.93(15) . .
C61 C6 C1 113.6(2) . .
C61 C6 H6 104.93(15) . .
C61 C6 C5 116.6(2) . .
C7 N1 Ag4 125.4(2) . .
C8 N1 Ag4 117.6(2) . .
C8 N1 C7 116.9(3) . .
C8 C7 N1 119.8(3) 2_344 .
C7 C8 N1 123.3(3) 2_344 .
H8 C8 N1 118.36(18) . .
H8 C8 C7 118.4(2) . 2_344
C61 O61 Ag2 114.01(19) . 1_545
C31 C3 C4 115.8(2) . .
H3 C3 C4 103.61(15) . .
H3 C3 C31 103.61(16) . .
C2 C3 C4 114.9(2) . .
C2 C3 C31 113.2(2) . .
C2 C3 H3 103.61(16) . .
C4 C41 O41 115.6(3) . .
O42 C41 O41 125.0(3) . .
O42 C41 C4 119.5(3) . .
C41 O42 Ag3 125.24(19) . 2
C6 C5 C4 115.3(2) . .
H5 C5 C4 104.30(15) . .
H5 C5 C6 104.30(15) . .
C51 C5 C4 113.8(2) . .
C51 C5 C6 113.3(2) . .
C51 C5 H5 104.30(16) . .
C11 O11 Ag4 118.58(19) . 1_655
C61 O62 Ag1 115.89(18) . .
C11 O12 Ag4 119.51(19) . 2_554
H2wa O2w Ag3 122(2) . .
H2wb O2w Ag3 119(2) . .
H2wb O2w H2wa 110(2) . .
O61 C61 C6 115.5(3) . .
O62 C61 C6 119.3(2) . .
O62 C61 O61 124.9(3) . .
C3 C2 C1 108.6(2) . .
H2 C2 C1 105.31(15) . .
H2 C2 C3 105.31(15) . .
C21 C2 C1 119.7(2) . .
C21 C2 C3 111.5(2) . .
C21 C2 H2 105.31(15) . .
O21 C21 O22 119.5(3) . .
C2 C21 O22 122.9(3) . .
C2 C21 O21 117.2(3) . .
O52 C51 O51 123.4(3) . .
C5 C51 O51 119.2(3) . .
C5 C51 O52 117.4(3) . .
H9b C9 H9a 109.5 . .
H9c C9 H9a 109.5 . .
H9c C9 H9b 109.5 . .

loop_
_geom_bond_atom_site_label_1
_geom_bond_atom_site_label_2
_geom_bond_distance
_geom_bond_site_symmetry_2
Ag1 Ag2 2.8466(3) 1_545
Ag1 O51 2.472(2) 1_655
Ag1 O31 2.206(2) 1_545
Ag1 O52 2.528(2) 1_655
Ag1 O62 2.266(2) .
Ag2 O41 2.162(2) 2_565
Ag2 O32 2.400(2) .
Ag2 O61 2.176(2) 1_565
Ag3 O51 2.412(2) .
Ag3 O42 2.295(2) 2
Ag3 O2w 2.515(3) .
Ag4 Ag4 3.0106(5) 2_454
Ag4 O52 2.383(2) .
Ag4 N1 2.415(3) .
Ag4 O11 2.299(2) 1_455
Ag4 O12 2.274(2) 2_554
O1W H1Wa 0.848(10) .
O1W H1Wb 0.849(10) .
O2w H2wa 0.842(9) .
O2w H2wb 0.844(9) .
C11 C1 1.530(4) .
C11 O11 1.246(4) .
C11 O12 1.277(4) .
O22 C21 1.214(4) .
O41 C41 1.267(4) .
O21 H21 0.8400 .
O21 C21 1.324(4) .
O51 C51 1.263(4) .
O32 C31 1.246(4) .
O31 C31 1.268(4) .
O52 C51 1.260(4) .
C1 H1 1.0000 .
C1 C6 1.532(4) .
C1 C2 1.558(4) .
C4 H4 1.0000 .
C4 C3 1.545(4) .
C4 C41 1.533(4) .
C4 C5 1.536(4) .
O3w H3wa 0.856(10) .
O3w H3wb 0.854(10) .
C31 C3 1.533(4) .
C6 H6 1.0000 .
C6 C5 1.547(4) .
C6 C61 1.524(4) .
N1 C7 1.354(4) .
N1 C8 1.329(4) .
C7 H7 0.9500 .
C7 C8 1.392(4) 2_344
C7 C9 1.459(8) .
C8 H8 0.9500 .
O61 C61 1.270(3) .
C3 H3 1.0000 .
C3 C2 1.525(4) .
C41 O42 1.246(4) .
C5 H5 1.0000 .
C5 C51 1.532(4) .
O62 C61 1.252(4) .
C2 H2 1.0000 .
C2 C21 1.520(4) .
C9 H9a 0.9800 .
C9 H9b 0.9800 .
C9 H9c 0.9800 .

loop_
_restr_distance_atom_site_label_1
_restr_distance_atom_site_label_2
_restr_distance_site_symmetry_2
_restr_distance_target
_restr_distance_target_weight_param
_restr_distance_diff
O1W H1Wa 1 0.8500 0.0100 0.0015
O1W H1Wb 1 0.8500 0.0100 0.0008
O3w H3wa 1 0.8500 0.0100 -0.0060
O3w H3wb 1 0.8500 0.0100 -0.0036
O2w H2wa 1 0.8500 0.0100 0.0078
O2w H2wb 1 0.8500 0.0100 0.0063
H1Wb H1Wa 1 1.3870 0.0200 -0.0102
H3wb H3wa 1 1.3870 0.0200 -0.0153
H2wb H2wa 1 1.3870 0.0200 0.0051

loop_
_restr_equal_distance_atom_site_label_1
_restr_equal_distance_atom_site_label_2
_restr_equal_distance_site_symmetry_2
_restr_equal_distance_class_id
Ag3 H2wa 1 1
Ag3 H2wb 1 1

loop_
_restr_equal_distance_class_class_id
_restr_equal_distance_class_target_weight_param
_restr_equal_distance_class_average
_restr_equal_distance_class_esd
_restr_equal_distance_class_diff_max
1 0.0200 3.0330 0.0150 0.0150
